data_7117410
loop_
_publ_author_name
'Yanxin Yang'
'Maotong Xu'
'Datong Song'

_publ_section_title
;
 Organocatalysts with carbon-centered activity for CO2 reduction with
 boranes
;
_journal_name_full Chem.Commun.
_journal_page_first 11293
_journal_paper_doi 10.1039/C5cc04337A
_journal_volume 51
_journal_year 2015
_chemical_formula_moiety 'C12 H13 N O2'
_chemical_formula_sum 'C12 H13 N O2'
_chemical_formula_weight 203.23
_chemical_name_systematic
;
 ?
;
_chemical_properties_physical Heat-sensitive
_space_group_crystal_system monoclinic
_space_group_IT_number 14
_space_group_name_Hall '-P 2ybc'
_space_group_name_H-M_alt 'P 1 21/c 1'
_symmetry_space_group_name_Hall '-P 2ybc'
_symmetry_space_group_name_H-M 'P 1 21/c 1'
_atom_sites_solution_hydrogens difmap
_audit_creation_method SHELXL-2013
_audit_update_record
;
2015-05-08 deposited with the CCDC.
2015-06-11 downloaded from the CCDC.
;
_cell_angle_alpha 90
_cell_angle_beta 100.210(6)
_cell_angle_gamma 90
_cell_formula_units_Z 4
_cell_length_a 9.1916(10)
_cell_length_b 12.6389(14)
_cell_length_c 9.1878(10)
_cell_measurement_reflns_used 9133
_cell_measurement_temperature 150(2)
_cell_measurement_theta_max 27.511
_cell_measurement_theta_min 2.251
_cell_volume 1050.5(2)
_computing_structure_refinement 'SHELXL-2013 (Sheldrick, 2013)'
_diffrn_ambient_temperature 150(2)
_diffrn_measured_fraction_theta_full 0.999
_diffrn_measured_fraction_theta_max 0.998
_diffrn_measurement_device_type 'Bruker Kappa Apex II'
_diffrn_radiation_type MoK\a
_diffrn_radiation_wavelength 0.71073
_diffrn_reflns_av_R_equivalents 0.0427
_diffrn_reflns_av_unetI/netI 0.0464
_diffrn_reflns_laue_measured_fraction_full 0.999
_diffrn_reflns_laue_measured_fraction_max 0.998
_diffrn_reflns_limit_h_max 11
_diffrn_reflns_limit_h_min -11
_diffrn_reflns_limit_k_max 16
_diffrn_reflns_limit_k_min -16
_diffrn_reflns_limit_l_max 11
_diffrn_reflns_limit_l_min -10
_diffrn_reflns_number 9133
_diffrn_reflns_point_group_measured_fraction_full 0.999
_diffrn_reflns_point_group_measured_fraction_max 0.998
_diffrn_reflns_theta_full 25.242
_diffrn_reflns_theta_max 27.511
_diffrn_reflns_theta_min 2.251
_exptl_absorpt_coefficient_mu 0.088
_exptl_absorpt_correction_T_max 0.7456
_exptl_absorpt_correction_T_min 0.6622
_exptl_absorpt_correction_type multi-scan
_exptl_absorpt_process_details
;
multi-scan from symmetry-related measurements 
 Sortav (Blessing 1995)
;
_exptl_crystal_colour red
_exptl_crystal_density_diffrn 1.285
_exptl_crystal_description block
_exptl_crystal_F_000 432
_exptl_crystal_size_max 0.2
_exptl_crystal_size_mid 0.2
_exptl_crystal_size_min 0.08
_refine_diff_density_max 0.258
_refine_diff_density_min -0.246
_refine_diff_density_rms 0.044
_refine_ls_extinction_coef .
_refine_ls_extinction_method none
_refine_ls_goodness_of_fit_ref 1.012
_refine_ls_hydrogen_treatment refall
_refine_ls_matrix_type full
_refine_ls_number_parameters 188
_refine_ls_number_reflns 2412
_refine_ls_number_restraints 0
_refine_ls_restrained_S_all 1.012
_refine_ls_R_factor_all 0.0802
_refine_ls_R_factor_gt 0.0436
_refine_ls_shift/su_max 0.001
_refine_ls_shift/su_mean 0.000
_refine_ls_structure_factor_coef Fsqd
_refine_ls_weighting_details 'w=1/[\s^2^(Fo^2^)+(0.0594P)^2^+0.0344P] where P=(Fo^2^+2Fc^2^)/3'
_refine_ls_weighting_scheme calc
_refine_ls_wR_factor_gt 0.0979
_refine_ls_wR_factor_ref 0.1107
_reflns_Friedel_coverage 0.000
_reflns_friedel_fraction_full .
_reflns_friedel_fraction_max .
_reflns_number_gt 1633
_reflns_number_total 2412
_reflns_threshold_expression 'I > 2\s(I)'
_cod_data_source_file c5cc04337a2.cif
_cod_data_source_block 3
_cod_database_code 7117410
_shelx_space_group_comment
;
The symmetry employed for this shelxl refinement is uniquely defined
by the following loop, which should always be used as a source of
symmetry information in preference to the above space-group names.
They are only intended as comments.
;
_shelxl_version_number 2013-4

loop_
_space_group_symop_operation_xyz
'x, y, z'
'-x, y+1/2, -z+1/2'
'-x, -y, -z'
'x, -y-1/2, z-1/2'

loop_
_atom_site_label
_atom_site_type_symbol
_atom_site_fract_x
_atom_site_fract_y
_atom_site_fract_z
_atom_site_U_iso_or_equiv
_atom_site_adp_type
_atom_site_occupancy
_atom_site_site_symmetry_order
_atom_site_calc_flag
_atom_site_refinement_flags_posn
_atom_site_refinement_flags_adp
_atom_site_refinement_flags_occupancy
_atom_site_disorder_assembly
_atom_site_disorder_group
O1 O 0.93736(12) 0.93704(8) 0.12947(11) 0.0258(3) Uani 1 1 d . . . . .
O2 O 0.93679(13) 1.11307(8) 0.09477(12) 0.0277(3) Uani 1 1 d . . . . .
N1 N 0.74606(13) 0.97399(9) 0.64636(13) 0.0207(3) Uani 1 1 d . . . . .
C4 C 0.82918(15) 0.97030(11) 0.40984(16) 0.0187(3) Uani 1 1 d . . . . .
C5 C 0.77852(15) 1.02744(11) 0.52737(16) 0.0195(3) Uani 1 1 d . . . . .
C10 C 0.69847(18) 1.03205(13) 0.76928(18) 0.0234(4) Uani 1 1 d . . . . .
C8 C 0.85533(16) 1.04816(11) 0.30493(16) 0.0202(3) Uani 1 1 d . . . . .
C1 C 0.75784(17) 0.86673(12) 0.65225(18) 0.0252(4) Uani 1 1 d . . . . .
C9 C 0.91150(16) 1.02775(11) 0.17285(17) 0.0208(3) Uani 1 1 d . . . . .
C3 C 0.84481(17) 0.86143(11) 0.42032(18) 0.0220(3) Uani 1 1 d . . . . .
C2 C 0.80633(17) 0.81040(12) 0.54203(18) 0.0251(4) Uani 1 1 d . . . . .
C7 C 0.82177(17) 1.14719(12) 0.36104(18) 0.0250(4) Uani 1 1 d . . . . .
C6 C 0.77427(17) 1.13621(12) 0.49557(18) 0.0241(4) Uani 1 1 d . . . . .
C11 C 0.53364(18) 1.05327(14) 0.7419(2) 0.0304(4) Uani 1 1 d . . . . .
C12 C 0.4922(2) 1.12180(17) 0.8650(2) 0.0399(5) Uani 1 1 d . . . . .
H1 H 0.7301(16) 0.8355(12) 0.7421(18) 0.022(4) Uiso 1 1 d . . . . .
H3 H 0.8826(16) 0.8264(12) 0.3449(17) 0.024(4) Uiso 1 1 d . . . . .
H2 H 0.8178(18) 0.7338(14) 0.5553(18) 0.036(5) Uiso 1 1 d . . . . .
H10B H 0.7589(18) 1.1010(14) 0.7828(18) 0.033(5) Uiso 1 1 d . . . . .
H11B H 0.4760(18) 0.9862(14) 0.7328(19) 0.034(5) Uiso 1 1 d . . . . .
H11A H 0.5031(18) 1.0890(13) 0.6429(19) 0.033(5) Uiso 1 1 d . . . . .
H10A H 0.7280(17) 0.9916(12) 0.8642(18) 0.026(4) Uiso 1 1 d . . . . .
H12A H 0.532(2) 1.0923(15) 0.966(2) 0.050(6) Uiso 1 1 d . . . . .
H6 H 0.7467(17) 1.1935(14) 0.5581(19) 0.035(5) Uiso 1 1 d . . . . .
H2A H 0.981(2) 1.0944(18) 0.009(3) 0.071(7) Uiso 1 1 d . . . . .
H7 H 0.8303(19) 1.2128(15) 0.3093(19) 0.041(5) Uiso 1 1 d . . . . .
H12B H 0.380(2) 1.1259(16) 0.855(2) 0.064(6) Uiso 1 1 d . . . . .
H12C H 0.535(2) 1.1951(18) 0.867(2) 0.068(7) Uiso 1 1 d . . . . .

loop_
_atom_site_aniso_label
_atom_site_aniso_U_11
_atom_site_aniso_U_22
_atom_site_aniso_U_33
_atom_site_aniso_U_23
_atom_site_aniso_U_13
_atom_site_aniso_U_12
O1 0.0362(7) 0.0151(5) 0.0285(6) -0.0012(5) 0.0126(5) -0.0025(4)
O2 0.0445(7) 0.0157(5) 0.0252(7) 0.0023(4) 0.0122(5) -0.0003(5)
N1 0.0215(7) 0.0185(6) 0.0226(7) -0.0002(5) 0.0055(5) 0.0008(5)
C4 0.0181(7) 0.0170(7) 0.0201(8) -0.0009(6) 0.0011(6) -0.0001(6)
C5 0.0197(8) 0.0173(7) 0.0211(8) -0.0003(6) 0.0022(6) 0.0013(6)
C10 0.0254(9) 0.0244(8) 0.0209(9) -0.0025(6) 0.0055(6) 0.0002(7)
C8 0.0239(8) 0.0145(7) 0.0216(8) 0.0011(6) 0.0028(6) 0.0004(6)
C1 0.0292(9) 0.0195(8) 0.0281(9) 0.0058(7) 0.0078(7) -0.0002(6)
C9 0.0225(8) 0.0164(7) 0.0223(9) 0.0015(6) 0.0004(6) -0.0018(6)
C3 0.0233(8) 0.0164(7) 0.0265(9) -0.0037(6) 0.0049(6) -0.0008(6)
C2 0.0319(9) 0.0129(7) 0.0320(9) 0.0024(6) 0.0095(7) 0.0002(6)
C7 0.0312(9) 0.0149(8) 0.0283(9) 0.0016(6) 0.0036(7) 0.0015(6)
C6 0.0307(9) 0.0159(7) 0.0261(9) -0.0018(6) 0.0064(7) 0.0034(6)
C11 0.0251(9) 0.0327(9) 0.0338(11) -0.0074(8) 0.0065(7) 0.0014(7)
C12 0.0339(11) 0.0416(11) 0.0463(13) -0.0139(9) 0.0128(9) 0.0039(9)

loop_
_atom_type_symbol
_atom_type_description
_atom_type_scat_dispersion_real
_atom_type_scat_dispersion_imag
_atom_type_scat_source
C C 0.0033 0.0016 'International Tables Vol C Tables 4.2.6.8 and 6.1.1.4'
H H 0.0000 0.0000 'International Tables Vol C Tables 4.2.6.8 and 6.1.1.4'
N N 0.0061 0.0033 'International Tables Vol C Tables 4.2.6.8 and 6.1.1.4'
O O 0.0106 0.0060 'International Tables Vol C Tables 4.2.6.8 and 6.1.1.4'

loop_
_geom_angle_atom_site_label_1
_geom_angle_atom_site_label_2
_geom_angle_atom_site_label_3
_geom_angle
_geom_angle_site_symmetry_1
_geom_angle_site_symmetry_3
C1 N1 C5 119.92(13) . .
C1 N1 C10 119.81(13) . .
C5 N1 C10 120.27(12) . .
C3 C4 C8 134.75(14) . .
C3 C4 C5 119.24(14) . .
C8 C4 C5 105.99(12) . .
N1 C5 C6 130.56(14) . .
N1 C5 C4 119.86(13) . .
C6 C5 C4 109.57(13) . .
N1 C10 C11 112.59(13) . .
C7 C8 C9 127.51(14) . .
C7 C8 C4 106.95(13) . .
C9 C8 C4 125.48(13) . .
N1 C1 C2 121.37(14) . .
O1 C9 O2 120.47(14) . .
O1 C9 C8 123.78(13) . .
O2 C9 C8 115.75(13) . .
C4 C3 C2 118.61(14) . .
C1 C2 C3 120.94(14) . .
C6 C7 C8 111.14(14) . .
C7 C6 C5 106.34(13) . .
C10 C11 C12 110.55(15) . .

loop_
_geom_bond_atom_site_label_1
_geom_bond_atom_site_label_2
_geom_bond_distance
_geom_bond_site_symmetry_2
O1 C9 1.2503(17) .
O2 C9 1.3383(17) .
N1 C1 1.3603(19) .
N1 C5 1.3625(19) .
N1 C10 1.4766(19) .
C4 C3 1.385(2) .
C4 C8 1.427(2) .
C4 C5 1.443(2) .
C5 C6 1.405(2) .
C10 C11 1.515(2) .
C8 C7 1.408(2) .
C8 C9 1.424(2) .
C1 C2 1.375(2) .
C3 C2 1.390(2) .
C7 C6 1.389(2) .
C11 C12 1.525(2) .
